data_4318378
loop_
_publ_author_name
'Pablo Vitoria'
'Javier I. Beitia'
'Juan Manuel Guti\'errez-Zorrilla'
'Emilio R. S\'aiz'
'Antonio Luque'
'Maite Insausti'
'Jos\'e J. Blanco'

_publ_contact_author
;
  'Juan Manuel Gutierrez-Zorrilla.
  Departamento de Quimica Inorganica. Facultad de Ciencias
  Universidad del Pais Vasco,  Apdo. 644, E-48080 Bilbao, Spain
;
_publ_contact_author_email qipguloj@lg.ehu.es
_publ_contact_author_fax '+34-944 648 500'
_publ_contact_author_phone '+34-946 015 522'
_publ_section_title
;
 Tetracyanometalates of Ni, Pd, and Pt with Cyclic Diquaternary Cations of
 2,2'-Bipyridine and 1,10-Phenanthroline. A Vibrational, Crystallographic,
 and Theoretical Study of Intermolecular Weak Interactions
;
_journal_name_full 'Inorganic Chemistry'
_journal_page_first 4396
_journal_page_last 4404
_journal_paper_doi 10.1021/ic0200287
_journal_volume 41
_journal_year 2002
_chemical_compound_source 'aqueous synthesis'
_chemical_formula_moiety 'C12 H12 N2, C4 N4 Pt, 2(H2 O)'
_chemical_formula_sum 'C16 H16 N6 O2 Pt'
_chemical_formula_weight 519.43
_chemical_name_systematic
;
  6,7-dihydrodipyrido(1,2-a:2',1'-c)pyrazinium tetracyanoplatinate(ii) dihydrate
;
_space_group_IT_number 14
_symmetry_cell_setting monoclinic
_symmetry_space_group_name_Hall '-P 2yn'
_symmetry_space_group_name_H-M 'P 1 21/n 1'
_cell_angle_alpha 90
_cell_angle_beta 104.04(2)
_cell_angle_gamma 90
_cell_formula_units_Z 4
_cell_length_a 9.1470(10)
_cell_length_b 15.847(6)
_cell_length_c 12.511(2)
_cell_measurement_reflns_used 25
_cell_measurement_temperature 295
_cell_measurement_theta_max 12.2
_cell_measurement_theta_min 9.0
_cell_volume 1759.3(8)
_computing_data_reduction 'XRAY-76 (Stewart, 1976)'
_computing_molecular_graphics 'PLATON (Spek, 1990)'
_computing_publication_material 'PLATON (Spek, 1990)'
_computing_structure_refinement 'XRAY-76 (Stewart, 1976)'
_computing_structure_solution 'DIRDIF-92 (Beurskens, 1992)'
_diffrn_ambient_temperature 295
_diffrn_measurement_device_type 'Enraf Nonius CAD4 diffractometer'
_diffrn_measurement_method '\w/2\q mode'
_diffrn_radiation_monochromator graphite
_diffrn_radiation_source 'x-ray tube'
_diffrn_radiation_type 'Mo K\a'
_diffrn_radiation_wavelength 0.71069
_diffrn_reflns_limit_h_max 12
_diffrn_reflns_limit_h_min 0
_diffrn_reflns_limit_k_max 22
_diffrn_reflns_limit_k_min 0
_diffrn_reflns_limit_l_max 17
_diffrn_reflns_limit_l_min -17
_diffrn_reflns_number 5092
_diffrn_reflns_reduction_process
;
  ?
;
_diffrn_reflns_theta_max 29.95
_diffrn_reflns_theta_min 1.28
_diffrn_standards_decay_% 25
_diffrn_standards_interval_count 100
_diffrn_standards_number 2
_exptl_absorpt_coefficient_mu 7.998
_exptl_absorpt_correction_T_max 1.027
_exptl_absorpt_correction_T_min 0.962
_exptl_absorpt_correction_type empirical
_exptl_absorpt_process_details '(Walker & Stuart, 1983)'
_exptl_crystal_colour red
_exptl_crystal_density_diffrn 1.961
_exptl_crystal_density_meas 1.97(1)
_exptl_crystal_density_meas_temp 295
_exptl_crystal_density_method flotation
_exptl_crystal_description plate
_exptl_crystal_F_000 992
_exptl_crystal_size_max 0.60
_exptl_crystal_size_mid 0.60
_exptl_crystal_size_min 0.06
_refine_diff_density_max 3.2
_refine_ls_abs_structure_details none
_refine_ls_extinction_method none
_refine_ls_goodness_of_fit_ref 1.543
_refine_ls_hydrogen_treatment fixed
_refine_ls_matrix_type full
_refine_ls_number_parameters 226
_refine_ls_number_reflns 2069
_refine_ls_number_restraints 0
_refine_ls_R_factor_gt 0.058
_refine_ls_shift/su_max 0.170
_refine_ls_shift/su_mean 0.013
_refine_ls_structure_factor_coef F
_refine_ls_weighting_scheme ?
_refine_ls_wR_factor_gt 0.062
_refine_ls_wR_factor_ref 0.101
_reflns_number_gt 2069
_reflns_number_total 5092
_reflns_threshold_expression 'I> 3 \s(I)'
_cod_data_source_file ic0200287_2.cif
_cod_data_source_block comp3
_cod_depositor_comments
;
The following automatic conversions were performed:

'_symmetry_cell_setting' value 'Monoclinic' changed to 'monoclinic'
according to the built-in table from CIF Core dictionary named
'cif_core.dic' version 2.4.1 from 2010-06-29.

Automatic conversion script
Id: cif_fix_values 1646 2011-03-28 12:23:43Z adriana 

The following automatic conversions were performed:

'_refine_ls_weighting_scheme' value 'none' was changed to '?' - the
value is perceived as not measured.

Automatic conversion script
Id: cif_fix_values 3143 2015-03-26 13:38:13Z robertas 
;
_cod_original_sg_symbol_H-M 'P 21/n'
_cod_database_code 4318378

loop_
_symmetry_equiv_pos_as_xyz
x,y,z
1/2-x,1/2+y,1/2-z
-x,-y,-z
1/2+x,1/2-y,1/2+z

loop_
_atom_site_aniso_label
_atom_site_aniso_U_11
_atom_site_aniso_U_22
_atom_site_aniso_U_33
_atom_site_aniso_U_23
_atom_site_aniso_U_13
_atom_site_aniso_U_12
N11 0.041(8) 0.032(7) 0.032(8) 0.003(6) 0.010(7) 0.004(6)
N21 0.029(8) 0.042(8) 0.039(9) -0.001(7) 0.012(7) -0.004(6)
C5 0.045(12) 0.028(8) 0.057(13) -0.011(9) 0.003(9) -0.002(8)
C6 0.050(12) 0.030(8) 0.057(13) 0.014(8) 0.021(10) 0.010(8)
C12 0.045(14) 0.058(12) 0.070(16) 0.001(11) 0.036(12) 0.031(11)
C13 0.042(12) 0.080(17) 0.076(18) 0.023(14) 0.038(13) 0.020(12)
C14 0.046(14) 0.046(12) 0.14(3) 0.001(14) 0.050(16) -0.019(10)
C15 0.068(13) 0.033(11) 0.061(13) 0.019(9) 0.039(12) 0.010(9)
C16 0.028(8) 0.028(7) 0.034(10) 0.004(7) 0.002(7) -0.006(7)
C22 0.063(15) 0.058(13) 0.044(12) -0.007(11) 0.027(11) 0.015(11)
C23 0.062(15) 0.059(14) 0.072(19) 0.003(12) 0.034(14) 0.003(12)
C24 0.044(9) 0.048(10) 0.064(11) 0.000(14) 0.025(8) -0.008(13)
C25 0.064(11) 0.031(8) 0.051(9) 0.016(11) 0.026(8) 0.006(12)
C26 0.026(9) 0.031(7) 0.035(9) 0.008(7) 0.009(7) 0.005(7)
Pt1 0.0285(3) 0.0279(3) 0.0282(3) 0.0012(5) 0.0068(2) 0.0022(5)
N1 0.10(2) 0.038(10) 0.076(17) 0.002(10) 0.047(15) 0.001(11)
N2 0.045(10) 0.032(8) 0.100(16) -0.023(9) 0.048(11) -0.008(7)
N3 0.070(16) 0.039(8) 0.098(19) 0.020(10) 0.045(14) -0.013(9)
N4 0.050(11) 0.050(9) 0.079(15) -0.026(10) 0.034(11) 0.007(9)
C1 0.036(11) 0.040(10) 0.059(14) -0.007(10) 0.004(10) 0.022(9)
C2 0.048(12) 0.038(10) 0.060(15) -0.004(10) 0.007(11) -0.006(10)
C3 0.041(11) 0.040(10) 0.045(11) -0.013(9) 0.016(9) 0.016(9)
C4 0.044(12) 0.037(8) 0.052(16) 0.001(9) 0.013(11) -0.013(11)
O1 0.064(12) 0.044(8) 0.093(14) 0.004(8) 0.046(11) 0.009(7)
O2 0.089(17) 0.054(9) 0.091(16) -0.020(10) 0.059(15) -0.020(10)

loop_
_atom_site_label
_atom_site_type_symbol
_atom_site_thermal_displace_type
_atom_site_fract_x
_atom_site_fract_y
_atom_site_fract_z
_atom_site_occupancy
_atom_site_U_iso_or_equiv
N11 N Uani 0.510(2) 0.0818(9) 0.2083(13) 1.000 0.035(4)
N21 N Uani 0.2966(17) 0.0972(10) 0.3356(13) 1.000 0.036(5)
C5 C Uani 0.404(2) 0.0112(11) 0.221(2) 1.000 0.045(6)
C6 C Uani 0.369(2) 0.0149(11) 0.3285(19) 1.000 0.044(6)
C12 C Uani 0.626(3) 0.0688(15) 0.165(2) 1.000 0.054(8)
C13 C Uani 0.717(3) 0.1344(18) 0.151(2) 1.000 0.062(9)
C14 C Uani 0.694(3) 0.2140(16) 0.186(3) 1.000 0.073(12)
C15 C Uani 0.578(3) 0.2262(12) 0.2378(19) 1.000 0.050(7)
C16 C Uani 0.480(2) 0.1582(10) 0.2454(16) 1.000 0.031(5)
C22 C Uani 0.181(3) 0.1022(16) 0.385(2) 1.000 0.053(8)
C23 C Uani 0.123(3) 0.1771(17) 0.402(3) 1.000 0.061(9)
C24 C Uani 0.178(2) 0.2490(17) 0.3629(17) 1.000 0.050(6)
C25 C Uani 0.290(2) 0.2456(14) 0.3088(17) 1.000 0.047(5)
C26 C Uani 0.354(2) 0.1678(10) 0.2994(16) 1.000 0.030(5)
Pt1 Pt Uani 0.17320(7) 0.24410(4) 0.02252(5) 1.000 0.0282(2)
N1 N Uani 0.048(3) 0.0766(13) 0.096(2) 1.000 0.067(9)
N2 N Uani -0.064(2) 0.3481(10) 0.111(2) 1.000 0.054(7)
N3 N Uani 0.297(3) 0.4161(11) -0.041(2) 1.000 0.065(9)
N4 N Uani 0.397(2) 0.1358(12) -0.074(2) 1.000 0.057(7)
C1 C Uani 0.091(2) 0.1370(13) 0.066(2) 1.000 0.046(7)
C2 C Uani 0.025(3) 0.3093(13) 0.079(2) 1.000 0.050(7)
C3 C Uani 0.255(3) 0.3519(12) -0.0155(18) 1.000 0.041(6)
C4 C Uani 0.318(3) 0.1754(12) -0.038(2) 1.000 0.044(7)
O1 O Uani 0.448(2) 0.4235(10) 0.2720(18) 1.000 0.062(7)
O2 O Uani 0.184(3) 0.0616(11) 0.664(2) 1.000 0.072(8)
H12 H Uiso 0.64920 0.01130 0.14100 1.000 0.0500
H13 H Uiso 0.80290 0.12430 0.11570 1.000 0.0500
H14 H Uiso 0.76080 0.26200 0.17670 1.000 0.0500
H15 H Uiso 0.56090 0.28270 0.26850 1.000 0.0500
H22 H Uiso 0.13840 0.04960 0.40920 1.000 0.0500
H23 H Uiso 0.04060 0.18160 0.44010 1.000 0.0500
H24 H Uiso 0.13450 0.30480 0.37490 1.000 0.0500
H25 H Uiso 0.32500 0.29750 0.27720 1.000 0.0500
H51 H Uiso 0.44490 -0.04520 0.20780 1.000 0.0500
H52 H Uiso 0.31010 0.01210 0.15990 1.000 0.0500
H61 H Uiso 0.30450 -0.03380 0.34030 1.000 0.0500
H62 H Uiso 0.45910 0.00540 0.39000 1.000 0.0500
H111 H Uiso 0.45938 0.46661 0.31994 1.000 0.0500
H112 H Uiso 0.51679 0.43200 0.23083 1.000 0.0500
H211 H Uiso 0.18000 0.02020 0.62336 1.000 0.0500
H212 H Uiso 0.25500 0.09500 0.64408 1.000 0.0500

loop_
_atom_type_symbol
_atom_type_description
_atom_type_scat_dispersion_real
_atom_type_scat_dispersion_imag
_atom_type_scat_source
Pt Pt -1.7033 8.3905 'International Tables Vol C Tables 4.2.6.8 and 6.1.1.4'
O O 0.0106 0.0060 'International Tables Vol C Tables 4.2.6.8 and 6.1.1.4'
N N 0.0061 0.0033 'International Tables Vol C Tables 4.2.6.8 and 6.1.1.4'
H H 0.0000 0.0000 'International Tables Vol C Tables 4.2.6.8 and 6.1.1.4'
C C 0.0033 0.0016 'International Tables Vol C Tables 4.2.6.8 and 6.1.1.4'

loop_
_geom_angle_atom_site_label_1
_geom_angle_atom_site_label_2
_geom_angle_atom_site_label_3
_geom_angle
_geom_angle_site_symmetry_1
_geom_angle_site_symmetry_2
_geom_angle_site_symmetry_3
_geom_angle_publ_flag
C3 Pt1 C4 93.2(10) . . . yes
C1 Pt1 C4 88.2(9) . . . yes
C1 Pt1 C2 90.6(9) . . . yes
C1 Pt1 C3 178.0(9) . . . yes
C2 Pt1 C3 88.1(10) . . . yes
C2 Pt1 C4 178.0(10) . . . yes
H111 O1 H112 106.25 . . . no
H211 O2 H212 102.69 . . . no
C5 N11 C16 116.0(16) . . . yes
C5 N11 C12 121.8(16) . . . yes
C12 N11 C16 122.2(18) . . . yes
C6 N21 C22 119.5(17) . . . yes
C22 N21 C26 120.9(18) . . . yes
C6 N21 C26 119.5(16) . . . yes
N11 C5 C6 110.9(16) . . . yes
N21 C6 C5 107.1(16) . . . yes
N11 C12 C13 121(2) . . . yes
C12 C13 C14 121(3) . . . no
C13 C14 C15 118(2) . . . no
C14 C15 C16 119.6(19) . . . no
N11 C16 C26 119.7(16) . . . yes
C15 C16 C26 121.8(16) . . . no
N11 C16 C15 118.3(18) . . . yes
N21 C22 C23 121(2) . . . yes
C22 C23 C24 119(3) . . . no
C23 C24 C25 122(2) . . . no
C24 C25 C26 118(2) . . . no
C16 C26 C25 121.6(16) . . . no
N21 C26 C25 120.0(17) . . . yes
N21 C26 C16 118.3(15) . . . yes
C6 C5 H51 111.34 . . . no
N11 C5 H52 111.21 . . . no
C6 C5 H52 111.35 . . . no
H51 C5 H52 99.96 . . . no
N11 C5 H51 111.66 . . . no
H61 C6 H62 100.16 . . . no
C5 C6 H61 111.92 . . . no
C5 C6 H62 112.47 . . . no
N21 C6 H62 112.81 . . . no
N21 C6 H61 112.48 . . . no
N11 C12 H12 121.12 . . . no
C13 C12 H12 118.32 . . . no
C12 C13 H13 120.03 . . . no
C14 C13 H13 119.06 . . . no
C15 C14 H14 120.50 . . . no
C13 C14 H14 121.22 . . . no
C14 C15 H15 120.87 . . . no
C16 C15 H15 119.54 . . . no
N21 C22 H22 119.78 . . . no
C23 C22 H22 119.59 . . . no
C22 C23 H23 121.29 . . . no
C24 C23 H23 119.83 . . . no
C23 C24 H24 119.05 . . . no
C25 C24 H24 119.16 . . . no
C26 C25 H25 121.20 . . . no
C24 C25 H25 121.16 . . . no
Pt1 C1 N1 177(2) . . . yes
Pt1 C2 N2 179(2) . . . yes
Pt1 C3 N3 177(2) . . . yes
Pt1 C4 N4 178(2) . . . yes

loop_
_geom_bond_atom_site_label_1
_geom_bond_atom_site_label_2
_geom_bond_distance
_geom_bond_site_symmetry_1
_geom_bond_site_symmetry_2
_geom_bond_publ_flag
Pt1 C4 2.00(3) . . yes
Pt1 C3 1.97(2) . . yes
Pt1 C1 1.99(2) . . yes
Pt1 C2 1.97(3) . . yes
O1 H111 0.8983 . . no
O1 H112 0.9147 . . no
O2 H212 0.9179 . . no
O2 H211 0.8254 . . no
N11 C5 1.51(2) . . yes
N11 C12 1.32(3) . . yes
N11 C16 1.35(2) . . yes
N21 C22 1.35(3) . . yes
N21 C6 1.48(2) . . yes
N21 C26 1.36(2) . . yes
N1 C1 1.13(3) . . yes
N2 C2 1.17(3) . . yes
N3 C3 1.16(3) . . yes
N4 C4 1.13(3) . . yes
C5 C6 1.46(3) . . no
C12 C13 1.37(4) . . no
C13 C14 1.37(4) . . no
C14 C15 1.38(4) . . no
C15 C16 1.42(3) . . no
C16 C26 1.48(3) . . no
C22 C23 1.34(4) . . no
C23 C24 1.38(4) . . no
C24 C25 1.36(3) . . no
C25 C26 1.38(3) . . no
C5 H52 1.0018 . . no
C5 H51 0.9980 . . no
C6 H61 1.0039 . . no
C6 H62 0.9931 . . no
C12 H12 0.9982 . . no
C13 H13 1.0032 . . no
C14 H14 1.0000 . . no
C15 H15 1.0014 . . no
C22 H22 0.9978 . . no
C23 H23 0.9873 . . no
C24 H24 0.9959 . . no
C25 H25 0.9983 . . no

loop_
_geom_contact_atom_site_label_1
_geom_contact_atom_site_label_2
_geom_contact_distance
_geom_contact_site_symmetry_1
_geom_contact_site_symmetry_2
_geom_contact_publ_flag
Pt1 C15 3.49(2) . 4_454 no
Pt1 C16 3.817(19) . 4_454 no
Pt1 C25 3.86(2) . 4_454 no
Pt1 C26 3.783(19) . 4_454 no
Pt1 C16 3.702(19) . . no
Pt1 C25 3.48(2) . . no
Pt1 C26 3.663(19) . . no
Pt1 C15 4.03(3) . . no
Pt1 H15 3.1227 . 4_454 no
Pt1 H25 3.2634 . . no
O1 C15 3.41(3) . . no
O1 C25 3.25(3) . . no
O1 O2 2.82(3) . 4_554 no
O1 N1 2.93(3) . 2_555 no
O1 C6 3.21(3) . 2_555 no
O2 N3 2.80(3) . 2_545 no
O2 O1 2.82(3) . 4_455 no
O2 C12 3.17(3) . 3_656 no
O2 N2 2.92(3) . 4_555 no
O1 H61 2.4883 . 2_555 no
O1 H25 2.3005 . . no
O1 H15 2.4635 . . no
O2 H12 2.7943 . 3_656 no
O2 H112 1.9155 . 4_455 no
O2 H14 2.8773 . 4_455 no
N1 C13 3.39(4) . 1_455 no
N1 C5 3.41(3) . . no
N1 O1 2.93(3) . 2_545 no
N2 C5 3.43(3) . 2_555 no
N2 C23 3.40(4) . 4_454 no
N2 O2 2.92(3) . 4_454 no
N2 C14 3.36(3) . 1_455 no
N2 C22 3.29(3) . 4_454 no
N2 C6 3.18(3) . 2_555 no
N3 O2 2.80(3) . 2_555 no
N4 C24 3.40(3) . 4_554 no
N4 C12 3.43(3) . 3_655 no
N4 C12 3.38(3) . . no
N11 N21 2.81(2) . . no
N21 N11 2.81(2) . . no
N1 H13 2.4344 . 1_455 no
N1 H52 2.5498 . . no
N1 H111 2.0453 . 2_545 no
N2 H51 2.8261 . 2_555 no
N2 H14 2.3968 . 1_455 no
N2 H212 2.0144 . 4_454 no
N2 H62 2.6721 . 2_555 no
N3 H22 2.6592 . 2_555 no
N3 H23 2.7701 . 4_554 no
N3 H211 1.9831 . 2_555 no
N4 H51 2.8512 . 3_655 no
N4 H12 2.4786 . 3_655 no
N4 H24 2.5861 . 4_554 no
C1 C26 3.34(3) . . no
C1 C25 3.58(3) . . no
C2 C25 3.43(3) . . no
C2 C26 3.49(3) . 4_454 no
C2 C6 3.51(3) . 2_555 no
C3 C16 3.41(3) . 4_454 no
C3 C15 3.35(3) . 4_454 no
C4 C15 3.48(3) . 4_454 no
C4 C16 3.51(3) . . no
C5 N1 3.41(3) . . no
C5 N2 3.43(3) . 2_545 no
C6 N2 3.18(3) . 2_545 no
C6 C2 3.51(3) . 2_545 no
C6 O1 3.21(3) . 2_545 no
C12 N4 3.38(3) . . no
C12 N4 3.43(3) . 3_655 no
C12 O2 3.17(3) . 3_656 no
C13 N1 3.39(4) . 1_655 no
C14 N2 3.36(3) . 1_655 no
C15 C3 3.35(3) . 4_555 no
C15 O1 3.41(3) . . no
C15 Pt1 3.49(2) . 4_555 no
C15 C4 3.48(3) . 4_555 no
C15 Pt1 4.03(3) . . no
C16 Pt1 3.817(19) . 4_555 no
C16 C3 3.41(3) . 4_555 no
C16 C4 3.51(3) . . no
C16 Pt1 3.702(19) . . no
C22 N2 3.29(3) . 4_555 no
C23 N2 3.40(4) . 4_555 no
C24 N4 3.40(3) . 4_455 no
C25 C2 3.43(3) . . no
C25 C1 3.58(3) . . no
C25 O1 3.25(3) . . no
C25 Pt1 3.86(2) . 4_555 no
C25 Pt1 3.48(2) . . no
C26 C1 3.34(3) . . no
C26 Pt1 3.783(19) . 4_555 no
C26 C2 3.49(3) . 4_555 no
C26 Pt1 3.663(19) . . no
C1 H13 2.8577 . 1_455 no
C1 H52 2.8586 . . no
C2 H61 2.9782 . 2_555 no
C2 H14 3.0544 . 1_455 no
C3 H23 2.8494 . 4_554 no
C3 H61 2.9934 . 2_555 no
C4 H15 3.0116 . 4_454 no
C15 H25 2.7255 . . no
C16 H62 3.0562 . . no
C25 H15 2.7104 . . no
C26 H52 2.9925 . . no
H12 N4 2.4786 . 3_655 no
H12 H51 2.3979 . . no
H12 O2 2.7943 . 3_656 no
H13 N1 2.4344 . 1_655 no
H13 C1 2.8577 . 1_655 no
H14 O2 2.8773 . 4_554 no
H14 H212 2.3009 . 4_554 no
H14 C2 3.0544 . 1_655 no
H14 N2 2.3968 . 1_655 no
H15 Pt1 3.1227 . 4_555 no
H15 C4 3.0116 . 4_555 no
H15 O1 2.4635 . . no
H15 C25 2.7104 . . no
H15 H25 2.1993 . . no
H15 H112 2.4270 . . no
H22 H61 2.3310 . . no
H22 N3 2.6592 . 2_545 no
H23 C3 2.8494 . 4_455 no
H23 N3 2.7701 . 4_455 no
H24 N4 2.5861 . 4_455 no
H25 H15 2.1993 . . no
H25 O1 2.3005 . . no
H25 C15 2.7255 . . no
H25 Pt1 3.2634 . . no
H51 H12 2.3979 . . no
H51 N2 2.8261 . 2_545 no
H51 N4 2.8512 . 3_655 no
H52 C26 2.9925 . . no
H52 N1 2.5498 . . no
H52 C1 2.8586 . . no
H61 C2 2.9782 . 2_545 no
H61 O1 2.4883 . 2_545 no
H61 C3 2.9934 . 2_545 no
H61 H22 2.3310 . . no
H62 N2 2.6721 . 2_545 no
H62 C16 3.0562 . . no
H111 N1 2.0453 . 2_555 no
H112 H15 2.4270 . . no
H112 O2 1.9155 . 4_554 no
H112 H211 2.3631 . 4_554 no
H211 N3 1.9831 . 2_545 no
H211 H112 2.3631 . 4_455 no
H212 N2 2.0144 . 4_555 no
H212 H14 2.3009 . 4_455 no

loop_
_geom_hbond_atom_site_label_D
_geom_hbond_atom_site_label_H
_geom_hbond_atom_site_label_A
_geom_hbond_distance_DH
_geom_hbond_distance_HA
_geom_hbond_distance_DA
_geom_hbond_angle_DHA
_geom_hbond_site_symmetry_A
_geom_hbond_publ_flag
O1 H111 N1 0.8983 2.0453 2.93(3) 168.09 2_555 yes
O1 H112 O2 0.9147 1.9155 2.82(3) 170.00 4_554 yes
O2 H211 N3 0.8254 1.9831 2.80(3) 170.71 2_545 yes
O2 H212 N2 0.9179 2.0144 2.92(3) 169.99 4_555 yes
C12 H12 N4 0.9982 2.4786 3.43(3) 158.28 3_655 yes
C13 H13 N1 1.0032 2.4344 3.39(4) 158.91 1_655 yes
C14 H14 N2 1.0000 2.3968 3.36(3) 162.02 1_655 yes
C15 H15 O1 1.0014 2.4635 3.41(3) 157.19 . yes
C24 H24 N4 0.9959 2.5861 3.40(3) 138.66 4_455 yes
C25 H25 O1 0.9983 2.3005 3.25(3) 158.79 . yes
C5 H52 N1 1.0018 2.5498 3.41(3) 144.27 . yes
C6 H61 O1 1.0039 2.4883 3.21(3) 128.62 2_545 yes

loop_
_geom_torsion_atom_site_label_1
_geom_torsion_atom_site_label_2
_geom_torsion_atom_site_label_3
_geom_torsion_atom_site_label_4
_geom_torsion
_geom_torsion_site_symmetry_1
_geom_torsion_site_symmetry_2
_geom_torsion_site_symmetry_3
_geom_torsion_site_symmetry_4
_geom_torsion_publ_flag
C12 N11 C5 C6 136(2) . . . . no
C16 N11 C5 C6 -43(2) . . . . no
C5 N11 C12 C13 178(2) . . . . no
C16 N11 C12 C13 -3(3) . . . . no
C5 N11 C16 C26 3(3) . . . . no
C12 N11 C16 C26 -176.2(19) . . . . no
C5 N11 C16 C15 178.6(18) . . . . no
C12 N11 C16 C15 0(3) . . . . no
C22 N21 C26 C25 -3(3) . . . . no
C22 N21 C6 C5 141.6(19) . . . . no
C26 N21 C6 C5 -43(2) . . . . no
C26 N21 C22 C23 -2(4) . . . . no
C6 N21 C26 C25 -178.0(18) . . . . no
C6 N21 C22 C23 174(2) . . . . no
C22 N21 C26 C16 -179.7(19) . . . . no
C6 N21 C26 C16 5(3) . . . . no
N11 C5 C6 N21 60(2) . . . . no
N11 C12 C13 C14 3(4) . . . . no
C12 C13 C14 C15 1(4) . . . . no
C13 C14 C15 C16 -5(4) . . . . no
C14 C15 C16 N11 5(3) . . . . no
C14 C15 C16 C26 -180(2) . . . . no
C15 C16 C26 C25 24(3) . . . . no
N11 C16 C26 C25 -160.3(19) . . . . no
C15 C16 C26 N21 -159.0(19) . . . . no
N11 C16 C26 N21 17(3) . . . . no
N21 C22 C23 C24 3(4) . . . . no
C22 C23 C24 C25 -1(4) . . . . no
C23 C24 C25 C26 -4(3) . . . . no
C24 C25 C26 C16 -177.9(18) . . . . no
C24 C25 C26 N21 5(3) . . . . no
